data_7715568
loop_
_publ_author_name
'Wu, Ping-Xin'
'Han, Yue'
'Lin, Yu-Jin'
'Sun, Yan-Qiong'
'Zheng, Shou-Tian'

_publ_section_title
;
 A 3D heteropolyoxoniobate framework based on heart-shaped
 {Te<sub>2</sub>Nb<sub>19</sub>O<sub>60</sub>} clusters with proton
 conductivity property.
;
_journal_issue 17
_journal_name_full 'Dalton transactions (Cambridge, England : 2003)'
_journal_page_first 7424
_journal_page_last 7429
_journal_paper_doi 10.1039/d4dt00386a
_journal_volume 53
_journal_year 2024
_chemical_formula_moiety
'C8 H48 Cu2 K1.6 N8 Na0.4 Nb19 O68 Te2, C1.46 H10.91 Cu N1.46 O2.54, H12 K1.4 Na0.6 O6, 4(H2 O), 0.5(H2 O2)'
_chemical_formula_sum 'C9.45 H79.91 Cu3 K3 N9.45 Na Nb19 O81.54 Te2'
_chemical_formula_weight 3982.69
_space_group_crystal_system monoclinic
_space_group_IT_number 15
_space_group_name_Hall '-C 2yc'
_space_group_name_H-M_alt 'C 1 2/c 1'
_atom_sites_solution_hydrogens mixed
_audit_creation_date 2024-03-18
_audit_creation_method
;
Olex2 1.2
(compiled 2018.05.29 svn.r3508 for OlexSys, GUI svn.r5506)
;
_audit_update_record
;
2024-03-18 deposited with the CCDC.	2024-03-19 downloaded from the CCDC.
;
_cell_angle_alpha 90
_cell_angle_beta 104.516(4)
_cell_angle_gamma 90
_cell_formula_units_Z 4
_cell_length_a 28.108(9)
_cell_length_b 15.854(5)
_cell_length_c 25.997(8)
_cell_measurement_reflns_used 9979
_cell_measurement_temperature 175.00(10)
_cell_measurement_theta_max 25.014
_cell_measurement_theta_min 2.537
_cell_volume 11215(6)
_computing_cell_refinement 'SAINT v8.34A (Bruker, 2013)'
_computing_data_collection 'Bruker D8 Venture diffractometer'
_computing_data_reduction 'SAINT v8.34A (Bruker, 2013)'
_computing_molecular_graphics 'Olex2 (Dolomanov et al., 2009)'
_computing_publication_material 'Olex2 (Dolomanov et al., 2009)'
_computing_structure_refinement 'ShelXL (Sheldrick, 2015)'
_computing_structure_solution 'SHELXTL (Bruker, 2013)'
_diffrn_ambient_temperature 175.00(10)
_diffrn_detector_area_resol_mean 7.9
_diffrn_detector_type 'CCD area detector'
_diffrn_measured_fraction_theta_full 0.991
_diffrn_measured_fraction_theta_max 0.991
_diffrn_measurement_device 'three-circle diffractometer'
_diffrn_measurement_device_type 'Bruker APEX-II CCD'
_diffrn_measurement_method 'phi and omega scans'
_diffrn_radiation_type MoK\a
_diffrn_radiation_wavelength 0.71073
_diffrn_reflns_av_R_equivalents 0.0415
_diffrn_reflns_av_unetI/netI 0.0404
_diffrn_reflns_Laue_measured_fraction_full 0.991
_diffrn_reflns_Laue_measured_fraction_max 0.991
_diffrn_reflns_limit_h_max 33
_diffrn_reflns_limit_h_min -33
_diffrn_reflns_limit_k_max 18
_diffrn_reflns_limit_k_min -16
_diffrn_reflns_limit_l_max 30
_diffrn_reflns_limit_l_min -30
_diffrn_reflns_number 28294
_diffrn_reflns_point_group_measured_fraction_full 0.991
_diffrn_reflns_point_group_measured_fraction_max 0.991
_diffrn_reflns_theta_full 25.021
_diffrn_reflns_theta_max 25.021
_diffrn_reflns_theta_min 1.487
_exptl_absorpt_coefficient_mu 3.138
_exptl_absorpt_correction_T_max 0.7452
_exptl_absorpt_correction_T_min 0.6698
_exptl_absorpt_correction_type multi-scan
_exptl_absorpt_process_details
;
SADABS-2014/5 (Bruker,2014/5) was used for absorption correction.
wR2(int) was 0.0546 before and 0.0423 after correction.
The Ratio of minimum to maximum transmission is 0.8988.
The \l/2 correction factor is 0.00150.
;
_exptl_crystal_colour purple
_exptl_crystal_colour_lustre clear
_exptl_crystal_colour_modifier light
_exptl_crystal_colour_primary colourless
_exptl_crystal_density_diffrn 2.359
_exptl_crystal_description block
_exptl_crystal_F_000 7573
_exptl_crystal_recrystallization_method
'The crystals were growth by means of evaporation of a mixture of n-hexane and toluene at RT.'
_exptl_crystal_size_max 0.25
_exptl_crystal_size_mid 0.22
_exptl_crystal_size_min 0.2
_refine_diff_density_max 3.219
_refine_diff_density_min -4.462
_refine_diff_density_rms 0.281
_refine_ls_extinction_method none
_refine_ls_goodness_of_fit_ref 1.036
_refine_ls_hydrogen_treatment constr
_refine_ls_matrix_type full
_refine_ls_number_parameters 636
_refine_ls_number_reflns 9807
_refine_ls_number_restraints 775
_refine_ls_restrained_S_all 1.036
_refine_ls_R_factor_all 0.0717
_refine_ls_R_factor_gt 0.0630
_refine_ls_shift/su_max 0.001
_refine_ls_shift/su_mean 0.000
_refine_ls_structure_factor_coef Fsqd
_refine_ls_weighting_details 'w=1/[\s^2^(Fo^2^)+(0.0883P)^2^+563.2802P] where P=(Fo^2^+2Fc^2^)/3'
_refine_ls_weighting_scheme calc
_refine_ls_wR_factor_gt 0.1675
_refine_ls_wR_factor_ref 0.1735
_reflns_Friedel_coverage 0.000
_reflns_number_gt 8393
_reflns_number_total 9807
_reflns_threshold_expression 'I > 2\s(I)'
_cod_data_source_file d4dt00386a2.cif
_cod_data_source_block 1
_cod_depositor_comments 'Adding full bibliography for 7715568.cif.'
_cod_database_code 7715568
_shelx_shelxl_version_number 2018/3
_shelx_space_group_comment
;
The symmetry employed for this shelxl refinement is uniquely defined
by the following loop, which should always be used as a source of
symmetry information in preference to the above space-group names.
They are only intended as comments.
;
_shelx_estimated_absorpt_t_max 0.573
_shelx_estimated_absorpt_t_min 0.508
_exptl_crystal_mounting_method
'Crystals were removed from the crystallisation vial and immediately coated with polybutenes oil (CAS: 9003-29-6) on a glass slide. A suitable single crystal coated with polybutenes oil as less as possible was sealed in capillary tube filled with argon. The capillary tube with single crystal was mounted on copper pin with solid paraffin.'
_olex2_refinement_description
;
1. Fixed Uiso
 At 1.2 times of:
  All C(H,H) groups, All N(H,H) groups
 At 1.5 times of:
  All O(H) groups, All O(H,H) groups, All O(H,H,H,H) groups
2. Shared sites
{K1, Na1}
{K2, Na2}
3. Restrained distances
 H8WB-O4W
 1.8 with sigma of 0.1
 C5-N5
 1.45 with sigma of 0.1
 C15-N8
 1.45 with sigma of 0.1
 H8WB-H4WB
 2.1 with sigma of 0.1
 H1W_$1-H1W
 1.45 with sigma of 0.1
 H2WA-O9W
 1.8 with sigma of 0.1
 H10A-N2
 2.1 with sigma of 0.1
 H4WB-H8WB
 2.2 with sigma of 0.02
 H10B-O5W
 1.9 with sigma of 0.02
 H7WA-O23
 1.8 with sigma of 0.1
 H1W-O18
 1.8 with sigma of 0.1
 H3WB-H8WA
 2.12 with sigma of 0.02
 K3-H3WB \\sim K3-H3WA
 with sigma of 0.02
4. Uiso/Uaniso restraints and constraints
O7W: within 0.8A with sigma of 0.04 and sigma for terminal atoms of 0.08
O1 \\sim O2 \\sim O2W \\sim O3 \\sim O3W \\sim O4 \\sim O4W \\sim O5 \\sim O5W
\\sim O6 \\sim O6W \\sim O7 \\sim O7W \\sim O8 \\sim O9 \\sim O9W \\sim O10
\\sim O10W \\sim O11 \\sim O11W \\sim O12 \\sim O13 \\sim O14 \\sim O15 \\sim
O16 \\sim O17 \\sim O18 \\sim O19 \\sim O20 \\sim O21 \\sim O22 \\sim O23 \\sim
O24 \\sim O25 \\sim O26 \\sim O27 \\sim O28 \\sim O29 \\sim O30 \\sim O8W \\sim
O1W \\sim O32: within 3.8A with sigma of 0.01 and sigma for terminal atoms of
0.02
N5 \\sim O33 \\sim O34 \\sim N8 \\sim C5 \\sim C15 \\sim Cu2: within 2A with
sigma of 0.01 and sigma for terminal atoms of 0.02
O1 \\sim O2 \\sim O2W \\sim O3 \\sim O3W \\sim O4 \\sim O4W \\sim O5 \\sim O5W
\\sim O6 \\sim O6W \\sim O7 \\sim O7W \\sim O8 \\sim O9 \\sim O9W \\sim O10
\\sim O10W \\sim O11 \\sim O11W \\sim O12 \\sim O13 \\sim O14 \\sim O15 \\sim
O16 \\sim O17 \\sim O18 \\sim O19 \\sim O20 \\sim O21 \\sim O22 \\sim O23 \\sim
O24 \\sim O25 \\sim O26 \\sim O27 \\sim O28 \\sim O29 \\sim O30 \\sim O8W \\sim
O1W \\sim O32 \\sim O33 \\sim O34: within 3.8A with sigma of 0.001 and sigma
for terminal atoms of 0.002
O31: within 2A with sigma of 0.01 and sigma for terminal atoms of 0.02
Uanis(C5) \\sim Ueq: with sigma of 0.01 and sigma for terminal atoms of 0.02
Uanis(C15) \\sim Ueq: with sigma of 0.01 and sigma for terminal atoms of 0.001
Uanis(O9W) \\sim Ueq, Uanis(O10W) \\sim Ueq, Uanis(O11W) \\sim Ueq, Uanis(O5W)
\\sim Ueq: with sigma of 0.005 and sigma for terminal atoms of 0.0025
Uanis(O4W) \\sim Ueq, Uanis(O6W) \\sim Ueq, Uanis(O19) \\sim Ueq: with sigma of
0.01 and sigma for terminal atoms of 0.005
Uanis(O31) \\sim Ueq: with sigma of 0.01 and sigma for terminal atoms of 0.02
Uanis(K1) = Uanis(Na1)
Uanis(K2) = Uanis(Na2)
5. Rigid body (RIGU) restrains
 O9W, O31
 with sigma for 1-2 distances of 0.01 and sigma for 1-3 distances of 0.02
6. Others
 Sof(O33)=Sof(H33A)=Sof(H33B)=Sof(O34)=Sof(H34A)=Sof(H34B)=1-FVAR(1)
 Sof(C5)=Sof(H5A)=Sof(H5B)=Sof(N5)=Sof(H5C)=Sof(H5D)=Sof(N8)=Sof(H8A)=Sof(H8B)=
 Sof(C15)=Sof(H15A)=Sof(H15B)=FVAR(1)
 Fixed Sof: O5W(0.5) H5WA(0.4) H5WB(0.4) H5WC(0.1) H5WD(0.1) O9W(0.65)
 H9WA(0.65) H9WB(0.65) O10W(0.5) H10A(0.5) H10B(0.5) O11W(0.5) H11A(0.4)
 H11B(0.4) H11C(0.1) H11D(0.1) K1(0.3) K2(0.7) K3(0.5) Na1(0.2) H1W(0.5)
 O32(0.5) H32A(0.5) H32B(0.5) Na2(0.3) O31(0.35) H31A(0.35) H31B(0.35)
 Fixed X: O5W(-0.30941) O10W(-0.32013) C15(-0.406899) O1W(-0.5) O32(-0.632299)
 Fixed Y: O5W(-0.15277) O10W(-0.033791) C15(0.5563) O1W(-0.10224) O32(0.1564)
 Fixed Z: O5W(0.10648) O10W(0.121011) C15(0.0348) O1W(0.25) O32(-0.019401)
7.a Riding coordinates:
 O3W(H3WA,H3WB), O4W(H4WA,H4WB), O5W(H5WA,H5WB,H5WC,H5WD), O6W(H6WA,H6WB),
 O7W(H7WA,H7WB), O9W(H9WA,H9WB), O10W(H10A,H10B), O11W(H11A,H11B,H11C,H11D),
 O8W(H8WA,H8WB), O32(H32A,H32B), O34(H34A,H34B), O31(H31A,H31B)
7.b Free rotating group:
 O1W(H1W)
7.c Rotating group:
 O2W(H2WA,H2WB), O33(H33A,H33B)
7.d Secondary CH2 refined with riding coordinates:
 C1(H1A,H1B), C2(H2A,H2B), C3(H3A,H3B), C4(H4A,H4B), C5(H5A,H5B), N1(H1C,H1D),
 N2(H2C,H2D), N3(H3C,H3D), N4(H4C,H4D), N5(H5C,H5D), N8(H8A,H8B), C15(H15A,H15B)
;
_olex2_submission_special_instructions 'No special instructions were received'

loop_
_space_group_symop_operation_xyz
'x, y, z'
'-x, y, -z+1/2'
'x+1/2, y+1/2, z'
'-x+1/2, y+1/2, -z+1/2'
'-x, -y, -z'
'x, -y, z-1/2'
'-x+1/2, -y+1/2, -z'
'x+1/2, -y+1/2, z-1/2'

loop_
_atom_site_label
_atom_site_type_symbol
_atom_site_fract_x
_atom_site_fract_y
_atom_site_fract_z
_atom_site_U_iso_or_equiv
_atom_site_adp_type
_atom_site_occupancy
_atom_site_site_symmetry_order
_atom_site_calc_flag
_atom_site_refinement_flags_posn
_atom_site_refinement_flags_adp
_atom_site_refinement_flags_occupancy
_atom_site_disorder_assembly
_atom_site_disorder_group
Nb1 Nb -0.500000 0.23946(8) 0.250000 0.0129(3) Uani 1 2 d S T P . .
Nb2 Nb -0.37420(3) 0.22142(6) 0.28094(4) 0.0168(2) Uani 1 1 d . . . . .
Nb3 Nb -0.43763(4) 0.09499(6) 0.34288(4) 0.0208(2) Uani 1 1 d . . . . .
Nb4 Nb -0.38264(3) 0.31457(6) 0.39135(4) 0.0182(2) Uani 1 1 d . . . . .
Nb5 Nb -0.37497(3) 0.53571(6) 0.34629(4) 0.0178(2) Uani 1 1 d . . . . .
Nb6 Nb -0.38940(3) 0.31403(6) 0.16444(4) 0.0166(2) Uani 1 1 d . . . . .
Nb7 Nb -0.44128(4) 0.09473(6) 0.18702(4) 0.0206(2) Uani 1 1 d . . . . .
Nb8 Nb -0.31080(3) 0.40125(6) 0.29511(4) 0.0178(2) Uani 1 1 d . . . . .
Nb9 Nb -0.38078(3) 0.53473(6) 0.21470(4) 0.0169(2) Uani 1 1 d . . . . .
Nb10 Nb -0.50426(4) 0.21481(6) 0.08744(4) 0.0191(2) Uani 1 1 d . . . . .
Te1 Te -0.50358(2) 0.49068(4) 0.15227(3) 0.01704(17) Uani 1 1 d . . . . .
Cu1 Cu -0.26205(5) 0.08267(10) 0.27033(6) 0.0305(4) Uani 1 1 d . . . . .
Cu2 Cu -0.500000 0.500000 0.000000 0.0245(4) Uani 1 2 d S TU P . .
O1 O -0.4983(3) 0.1946(5) 0.3196(3) 0.0266(5) Uani 1 1 d . U . . .
O2 O -0.5547(3) 0.3063(5) 0.2371(3) 0.0258(7) Uani 1 1 d . U . . .
O2W O -0.3853(3) 0.1536(6) 0.0535(4) 0.0378(6) Uani 1 1 d . U . . .
H2WA H -0.378835 0.098707 0.059969 0.057 Uiso 1 1 d DGR . . . .
H2WB H -0.398068 0.168621 0.080490 0.057 Uiso 1 1 d GR . . . .
O3 O -0.3454(3) 0.3145(5) 0.2405(3) 0.0286(4) Uani 1 1 d . U . . .
O3W O -0.4358(3) 0.3124(6) -0.0689(4) 0.0391(8) Uani 1 1 d . U . . .
H3WA H -0.409926 0.327237 -0.077820 0.059 Uiso 1 1 d DR . . . .
H3WB H -0.454346 0.355497 -0.075210 0.059 Uiso 1 1 d DR . . . .
O4 O -0.3914(3) 0.4476(5) 0.2773(3) 0.0279(4) Uani 1 1 d . U . . .
O4W O -0.5695(3) 0.1765(6) -0.0630(4) 0.0405(9) Uani 1 1 d D U . . .
H4WA H -0.580486 0.178545 -0.031239 0.061 Uiso 1 1 d R . . . .
H4WB H -0.577896 0.228865 -0.080589 0.061 Uiso 1 1 d DR . . . .
O5 O -0.5510(3) 0.5574(5) 0.1715(3) 0.0275(7) Uani 1 1 d . U . . .
O5W O -0.309410 -0.152770 0.106480 0.0402(10) Uani 0.5 1 d D U . . .
H5WA H -0.285130 -0.136000 0.130910 0.060 Uiso 0.4 1 d R . . A 3
H5WB H -0.304760 -0.205470 0.104230 0.060 Uiso 0.4 1 d R . . A 3
H5WC H -0.285130 -0.136000 0.130910 0.060 Uiso 0.1 1 d R . . B 4
H5WD H -0.304760 -0.205470 0.104230 0.060 Uiso 0.1 1 d R . . B 4
O6 O -0.3109(3) 0.4823(5) 0.3506(3) 0.0278(5) Uani 1 1 d . U . . .
O6W O -0.3933(4) 0.1386(6) -0.0901(4) 0.0437(9) Uani 1 1 d . U . . .
H6WA H -0.400877 0.115328 -0.120502 0.066 Uiso 1 1 d R . . . .
H6WB H -0.367457 0.113088 -0.073432 0.066 Uiso 1 1 d R . . . .
O7 O -0.3941(3) 0.2008(5) 0.3516(3) 0.0276(5) Uani 1 1 d . U . . .
O7W O -0.2849(3) 0.2938(6) 0.0587(4) 0.0379(9) Uani 1 1 d . U . . .
H7WA H -0.305725 0.300162 0.077240 0.057 Uiso 1 1 d DR . . . .
H7WB H -0.290085 0.246802 0.042450 0.057 Uiso 1 1 d R . . . .
O8 O -0.4545(3) 0.5538(5) 0.1985(3) 0.0280(5) Uani 1 1 d . U . . .
O9 O -0.3983(3) 0.4329(5) 0.1675(3) 0.0292(4) Uani 1 1 d . U . . .
O9W O -0.3447(5) 0.0403(9) 0.0182(6) 0.0421(9) Uani 0.65 1 d D U . C 4
H9WA H -0.340992 0.085653 0.037625 0.063 Uiso 0.65 1 d R . . C 4
H9WB H -0.350572 0.058773 -0.014255 0.063 Uiso 0.65 1 d R . . C 4
O10 O -0.5570(3) 0.2948(6) 0.0887(3) 0.0332(6) Uani 1 1 d . U . . .
O10W O -0.320130 -0.033791 0.121011 0.0398(9) Uani 0.5 1 d . U . . .
H10A H -0.325190 0.019020 0.121730 0.060 Uiso 0.5 1 d DR . . D 2
H10B H -0.290940 -0.040350 0.139820 0.060 Uiso 0.5 1 d DR . . D 2
O11 O -0.4542(3) 0.1200(6) 0.1133(3) 0.0325(5) Uani 1 1 d . U . . .
O11W O -0.2404(7) -0.0542(12) 0.0402(8) 0.0404(9) Uani 0.5 1 d . U . . .
H11A H -0.226895 -0.044159 0.072716 0.061 Uiso 0.4 1 d R . . E 3
H11B H -0.223445 -0.094159 0.032076 0.061 Uiso 0.4 1 d R . . E 3
H11C H -0.226895 -0.044159 0.072716 0.061 Uiso 0.1 1 d R . . F 4
H11D H -0.223445 -0.094159 0.032076 0.061 Uiso 0.1 1 d R . . F 4
O12 O -0.4472(3) 0.1195(5) 0.4111(3) 0.0272(6) Uani 1 1 d . U . . .
O13 O -0.5033(3) 0.5422(5) 0.0897(3) 0.0299(7) Uani 1 1 d . U . . .
O14 O -0.3420(3) 0.3147(5) 0.3359(3) 0.0280(4) Uani 1 1 d . U . . .
O15 O -0.4524(3) 0.2966(6) 0.1170(3) 0.0321(5) Uani 1 1 d . U . . .
O16 O -0.3717(3) 0.6018(5) 0.2818(3) 0.0277(5) Uani 1 1 d . U . . .
O17 O -0.3918(3) 0.4337(5) 0.3845(3) 0.0278(5) Uani 1 1 d . U . . .
O18 O -0.4980(3) 0.0307(5) 0.3165(3) 0.0274(6) Uani 1 1 d D U . . .
O19 O -0.3145(3) 0.4856(5) 0.2412(3) 0.0280(5) Uani 1 1 d . U . . .
O20 O -0.5042(3) 0.2167(6) 0.0201(4) 0.0349(5) Uani 1 1 d . U . . .
O21 O -0.3664(3) 0.6130(5) 0.1722(3) 0.0279(7) Uani 1 1 d . U . . .
O22 O -0.2485(3) 0.3670(5) 0.3092(3) 0.0283(7) Uani 1 1 d . U . . .
O23 O -0.3484(3) 0.2958(5) 0.1241(3) 0.0322(6) Uani 1 1 d D U . . .
O24 O -0.3561(3) 0.6111(5) 0.3973(3) 0.0280(8) Uani 1 1 d . U . . .
O25 O -0.3362(3) 0.2963(5) 0.4498(3) 0.0293(8) Uani 1 1 d . U . . .
O26 O -0.3972(3) 0.0112(6) 0.1965(3) 0.0330(7) Uani 1 1 d . U . . .
O27 O -0.3263(3) 0.1496(5) 0.2936(3) 0.0288(5) Uani 1 1 d . U . . .
O28 O -0.3938(3) 0.0134(5) 0.3567(3) 0.0284(7) Uani 1 1 d . U . . .
O29 O -0.3963(3) 0.1993(5) 0.1997(3) 0.0302(5) Uani 1 1 d . U . . .
O30 O -0.5645(3) 0.1329(5) 0.2343(3) 0.0263(6) Uani 1 1 d . U . . .
C1 C -0.2418(7) 0.2262(10) 0.2106(6) 0.054(4) Uani 1 1 d . . . . .
H1A H -0.214223 0.257815 0.202404 0.065 Uiso 1 1 calc R . . . .
H1B H -0.270013 0.265126 0.206800 0.065 Uiso 1 1 calc R . . . .
C2 C -0.2557(6) 0.1541(10) 0.1733(6) 0.046(4) Uani 1 1 d . . . . .
H2A H -0.270709 0.175547 0.137069 0.055 Uiso 1 1 calc R . . . .
H2B H -0.225999 0.121420 0.172093 0.055 Uiso 1 1 calc R . . . .
C3 C -0.2362(6) -0.0280(10) 0.3585(7) 0.053(4) Uani 1 1 d . . . . .
H3A H -0.212127 -0.064018 0.346762 0.064 Uiso 1 1 calc R . . . .
H3B H -0.231788 -0.036086 0.397151 0.064 Uiso 1 1 calc R . . . .
C4 C -0.2875(6) -0.0516(10) 0.3292(7) 0.057(5) Uani 1 1 d . . . . .
H4A H -0.292490 -0.112977 0.332195 0.068 Uiso 1 1 calc R . . . .
H4B H -0.311555 -0.021507 0.344508 0.068 Uiso 1 1 calc R . . . .
C5 C -0.4064(12) 0.460(2) 0.0324(15) 0.034(5) Uani 0.36(2) 1 d D U . G 1
H5A H -0.390533 0.444364 0.003843 0.041 Uiso 0.36(2) 1 calc R . . G 1
H5B H -0.384633 0.440154 0.066244 0.041 Uiso 0.36(2) 1 calc R . . G 1
N1 N -0.2270(4) 0.1937(7) 0.2655(5) 0.038(3) Uani 1 1 d . . . . .
H1C H -0.234821 0.231946 0.288136 0.046 Uiso 1 1 calc R . . . .
H1D H -0.193906 0.185527 0.275137 0.046 Uiso 1 1 calc R . . . .
N2 N -0.2910(5) 0.0990(10) 0.1906(5) 0.057(4) Uani 1 1 d D . . . .
H2C H -0.293952 0.048599 0.173335 0.068 Uiso 1 1 calc R . . . .
H2D H -0.321088 0.123741 0.184284 0.068 Uiso 1 1 calc R . . . .
N3 N -0.2284(4) 0.0628(7) 0.3467(4) 0.035(3) Uani 1 1 d . . . . .
H3C H -0.195687 0.074055 0.352711 0.042 Uiso 1 1 calc R . . . .
H3D H -0.241269 0.096968 0.367885 0.042 Uiso 1 1 calc R . . . .
N4 N -0.2944(4) -0.0283(7) 0.2737(5) 0.042(3) Uani 1 1 d . . . . .
H4C H -0.327032 -0.024579 0.257598 0.050 Uiso 1 1 calc R . . . .
H4D H -0.280905 -0.068177 0.256525 0.050 Uiso 1 1 calc R . . . .
N5 N -0.4508(13) 0.414(3) 0.0239(16) 0.030(4) Uani 0.36(2) 1 d D U . G 1
H5C H -0.454017 0.389729 0.054497 0.036 Uiso 0.36(2) 1 calc R . . G 1
H5D H -0.452462 0.373728 -0.001261 0.036 Uiso 0.36(2) 1 calc R . . G 1
K1 K -0.500000 0.6538(5) 0.250000 0.0612(17) Uani 0.6 2 d S T P . .
K2 K -0.30751(13) -0.0931(2) 0.03279(13) 0.0374(8) Uani 0.7 1 d . . . H 3
K3 K -0.4451(3) 0.1759(4) -0.0337(2) 0.0457(15) Uani 0.5 1 d D . . . .
Na1 Na -0.500000 0.6538(5) 0.250000 0.0612(17) Uani 0.4 2 d S T P . .
O8W O -0.5494(3) 0.3089(6) -0.1076(4) 0.0388(7) Uani 1 1 d . U . . .
H8WA H -0.536619 0.357448 -0.099780 0.058 Uiso 1 1 d DR . . . .
H8WB H -0.568109 0.315108 -0.138660 0.058 Uiso 1 1 d DR . . . .
N8 N -0.4543(12) 0.592(3) 0.0053(17) 0.032(4) Uani 0.36(2) 1 d D U . G 1
H8A H -0.452663 0.609453 -0.027553 0.039 Uiso 0.36(2) 1 calc R . . G 1
H8B H -0.463134 0.636012 0.023107 0.039 Uiso 0.36(2) 1 calc R . . G 1
C15 C -0.406899 0.556300 0.034800 0.035(5) Uani 0.36(2) 1 d D U . G 1
H15A H -0.400157 0.574414 0.072381 0.042 Uiso 0.36(2) 1 calc R . . G 1
H15B H -0.380395 0.578823 0.019804 0.042 Uiso 0.36(2) 1 calc R . . G 1
O1W O -0.500000 -0.102240 0.250000 0.0293(8) Uani 1 2 d S TU P . .
H1W H -0.504909 -0.076974 0.277012 0.044 Uiso 0.5 1 d DG . . . .
O32 O -0.632299 0.156400 -0.019401 0.0375(9) Uani 0.5 1 d . U . . .
H32A H -0.610350 0.134510 0.006890 0.056 Uiso 0.5 1 d R . . . .
H32B H -0.647880 0.192640 -0.004500 0.056 Uiso 0.5 1 d R . . . .
Na2 Na -0.30751(13) -0.0931(2) 0.03279(13) 0.0374(8) Uani 0.3 1 d . . . C 4
O33 O -0.4406(6) 0.4251(13) 0.0319(8) 0.0327(6) Uani 0.64(2) 1 d . U . G 2
H33A H -0.442296 0.382331 0.011689 0.049 Uiso 0.64(2) 1 d GR . . G 2
H33B H -0.442390 0.404754 0.061739 0.049 Uiso 0.64(2) 1 d GR . . G 2
O34 O -0.4433(6) 0.5857(13) 0.0018(8) 0.0316(10) Uani 0.64(2) 1 d . U . G 2
H34A H -0.429443 0.610985 0.035201 0.047 Uiso 0.64(2) 1 d R . . G 2
H34B H -0.437163 0.628865 -0.019809 0.047 Uiso 0.64(2) 1 d R . . G 2
O31 O -0.3129(11) 0.104(2) 0.0129(13) 0.055(8) Uani 0.35 1 d . U . H 3
H31A H -0.336124 0.125000 0.025549 0.082 Uiso 0.35 1 d R . . H 3
H31B H -0.322264 0.113390 -0.021081 0.082 Uiso 0.35 1 d R . . H 3

loop_
_atom_site_aniso_label
_atom_site_aniso_U_11
_atom_site_aniso_U_22
_atom_site_aniso_U_33
_atom_site_aniso_U_23
_atom_site_aniso_U_13
_atom_site_aniso_U_12
Nb1 0.0103(6) 0.0112(6) 0.0176(6) 0.000 0.0046(5) 0.000
Nb2 0.0112(4) 0.0174(5) 0.0227(5) 0.0052(4) 0.0057(4) 0.0049(4)
Nb3 0.0207(5) 0.0148(5) 0.0288(5) 0.0084(4) 0.0096(4) 0.0045(4)
Nb4 0.0151(5) 0.0212(5) 0.0177(5) 0.0054(4) 0.0030(4) 0.0010(4)
Nb5 0.0113(4) 0.0204(5) 0.0203(5) -0.0007(4) 0.0012(4) -0.0035(4)
Nb6 0.0138(5) 0.0175(5) 0.0196(5) 0.0017(4) 0.0063(4) 0.0013(4)
Nb7 0.0211(5) 0.0133(5) 0.0299(5) -0.0016(4) 0.0109(4) 0.0031(4)
Nb8 0.0067(4) 0.0243(5) 0.0220(5) 0.0042(4) 0.0025(4) 0.0001(4)
Nb9 0.0110(4) 0.0180(5) 0.0218(5) 0.0050(4) 0.0043(4) -0.0022(4)
Nb10 0.0178(5) 0.0214(5) 0.0191(5) -0.0052(4) 0.0066(4) 0.0003(4)
Te1 0.0155(3) 0.0190(4) 0.0164(3) -0.0019(3) 0.0037(3) 0.0020(3)
Cu1 0.0223(7) 0.0382(9) 0.0324(8) 0.0052(7) 0.0096(6) 0.0065(6)
Cu2 0.0260(10) 0.0261(10) 0.0215(10) 0.0059(8) 0.0063(8) 0.0030(8)
O1 0.0252(10) 0.0270(11) 0.0292(10) 0.0022(8) 0.0097(9) 0.0007(8)
O2 0.0245(12) 0.0260(13) 0.0285(12) 0.0021(10) 0.0097(11) 0.0006(10)
O2W 0.0356(11) 0.0380(11) 0.0392(11) -0.0002(10) 0.0086(10) 0.0016(10)
O3 0.0262(8) 0.0299(9) 0.0311(8) 0.0021(7) 0.0099(7) 0.0011(7)
O3W 0.0369(13) 0.0391(13) 0.0406(13) 0.0007(12) 0.0083(12) 0.0017(12)
O4 0.0255(8) 0.0293(9) 0.0305(8) 0.0023(7) 0.0099(7) 0.0009(7)
O4W 0.0385(15) 0.0405(15) 0.0405(15) 0.0004(14) 0.0062(14) 0.0009(14)
O5 0.0251(12) 0.0292(13) 0.0301(12) 0.0020(12) 0.0106(11) 0.0010(12)
O5W 0.0384(15) 0.0394(15) 0.0413(15) -0.0002(14) 0.0072(14) 0.0011(14)
O6 0.0252(9) 0.0292(9) 0.0303(9) 0.0024(8) 0.0096(8) 0.0007(8)
O6W 0.0414(14) 0.0427(15) 0.0450(14) -0.0018(14) 0.0073(13) 0.0013(14)
O7 0.0256(9) 0.0284(9) 0.0301(9) 0.0026(7) 0.0095(8) 0.0010(7)
O7W 0.0354(16) 0.0391(17) 0.0395(16) 0.0004(16) 0.0102(15) 0.0022(16)
O8 0.0255(9) 0.0295(9) 0.0305(9) 0.0021(8) 0.0100(8) 0.0009(8)
O9 0.0269(8) 0.0306(9) 0.0316(8) 0.0019(7) 0.0099(7) 0.0011(7)
O9W 0.0402(14) 0.0411(14) 0.0430(14) -0.0005(12) 0.0067(12) 0.0011(12)
O10 0.0313(11) 0.0342(11) 0.0349(11) 0.0007(10) 0.0095(10) 0.0012(10)
O10W 0.0379(13) 0.0392(14) 0.0410(13) -0.0003(12) 0.0073(12) 0.0013(12)
O11 0.0305(9) 0.0333(10) 0.0344(9) 0.0007(8) 0.0096(9) 0.0014(8)
O11W 0.0386(15) 0.0396(15) 0.0414(15) -0.0003(13) 0.0071(13) 0.0012(14)
O12 0.0256(11) 0.0276(11) 0.0297(11) 0.0026(8) 0.0094(9) 0.0009(8)
O13 0.0278(12) 0.0316(13) 0.0317(12) 0.0017(11) 0.0100(11) 0.0013(11)
O14 0.0256(9) 0.0292(9) 0.0305(9) 0.0025(7) 0.0096(7) 0.0010(7)
O15 0.0300(9) 0.0331(9) 0.0340(9) 0.0011(8) 0.0097(8) 0.0012(8)
O16 0.0252(9) 0.0292(9) 0.0303(9) 0.0023(8) 0.0098(8) 0.0007(8)
O17 0.0255(9) 0.0290(9) 0.0303(9) 0.0026(8) 0.0096(8) 0.0009(8)
O18 0.0262(11) 0.0273(11) 0.0299(11) 0.0018(7) 0.0092(10) 0.0006(7)
O19 0.0255(9) 0.0295(9) 0.0306(9) 0.0022(8) 0.0099(8) 0.0008(8)
O20 0.0328(9) 0.0355(10) 0.0363(9) 0.0007(8) 0.0088(8) 0.0012(8)
O21 0.0254(12) 0.0292(13) 0.0305(12) 0.0024(12) 0.0099(12) 0.0003(12)
O22 0.0251(12) 0.0299(13) 0.0310(12) 0.0028(11) 0.0090(11) 0.0011(12)
O23 0.0300(11) 0.0336(11) 0.0343(11) 0.0011(10) 0.0104(10) 0.0017(10)
O24 0.0254(14) 0.0291(14) 0.0306(14) 0.0020(13) 0.0088(13) 0.0001(13)
O25 0.0267(14) 0.0298(14) 0.0312(14) 0.0031(13) 0.0072(13) 0.0011(13)
O26 0.0308(12) 0.0331(13) 0.0353(12) 0.0005(12) 0.0089(12) 0.0018(12)
O27 0.0265(9) 0.0298(9) 0.0313(9) 0.0022(7) 0.0096(8) 0.0014(8)
O28 0.0266(13) 0.0286(13) 0.0310(13) 0.0030(11) 0.0092(12) 0.0012(11)
O29 0.0280(9) 0.0313(9) 0.0325(9) 0.0015(7) 0.0098(8) 0.0013(7)
O30 0.0251(12) 0.0265(12) 0.0289(12) 0.0020(9) 0.0095(11) 0.0005(9)
C1 0.079(12) 0.050(9) 0.044(9) 0.020(7) 0.035(8) 0.033(9)
C2 0.055(9) 0.050(9) 0.041(8) 0.010(7) 0.028(7) 0.026(7)
C3 0.050(9) 0.058(10) 0.059(10) 0.024(8) 0.026(8) 0.028(8)
C4 0.055(10) 0.038(8) 0.094(13) 0.002(8) 0.049(10) 0.001(7)
C5 0.023(7) 0.036(7) 0.042(7) 0.002(6) 0.009(6) -0.004(6)
N1 0.033(6) 0.033(6) 0.052(7) 0.017(5) 0.018(5) 0.013(5)
N2 0.035(7) 0.096(11) 0.043(7) -0.005(7) 0.015(6) 0.010(7)
N3 0.033(6) 0.045(7) 0.033(6) 0.006(5) 0.018(5) 0.016(5)
N4 0.032(6) 0.036(6) 0.066(8) -0.009(6) 0.031(6) 0.002(5)
N5 0.027(7) 0.034(7) 0.031(7) 0.003(6) 0.008(6) -0.002(7)
K1 0.053(4) 0.088(5) 0.046(3) 0.000 0.019(3) 0.000
K2 0.0381(19) 0.0361(18) 0.0324(17) -0.0015(14) -0.0016(14) -0.0029(15)
K3 0.057(4) 0.050(4) 0.034(3) -0.005(3) 0.020(3) -0.006(3)
Na1 0.053(4) 0.088(5) 0.046(3) 0.000 0.019(3) 0.000
O8W 0.0368(12) 0.0385(12) 0.0397(12) 0.0013(11) 0.0067(11) 0.0006(11)
N8 0.026(7) 0.035(7) 0.035(7) 0.003(6) 0.007(7) 0.006(7)
C15 0.023(7) 0.038(7) 0.042(7) 0.001(6) 0.004(6) 0.005(6)
O1W 0.0289(15) 0.0282(15) 0.0310(15) 0.000 0.0082(14) 0.000
O32 0.0352(15) 0.0380(15) 0.0382(15) 0.0004(15) 0.0072(15) 0.0003(15)
Na2 0.0381(19) 0.0361(18) 0.0324(17) -0.0015(14) -0.0016(14) -0.0029(15)
O33 0.0305(11) 0.0338(11) 0.0346(11) 0.0012(10) 0.0096(10) 0.0013(10)
O34 0.0293(18) 0.0330(18) 0.0336(17) 0.0015(17) 0.0096(17) 0.0014(17)
O31 0.041(13) 0.072(16) 0.062(15) 0.000(12) 0.033(12) -0.034(12)

loop_
_atom_type_symbol
_atom_type_description
_atom_type_scat_dispersion_real
_atom_type_scat_dispersion_imag
_atom_type_scat_source
C C 0.0033 0.0016 'International Tables Vol C Tables 4.2.6.8 and 6.1.1.4'
H H 0.0000 0.0000 'International Tables Vol C Tables 4.2.6.8 and 6.1.1.4'
Cu Cu 0.3201 1.2651 'International Tables Vol C Tables 4.2.6.8 and 6.1.1.4'
K K 0.2009 0.2494 'International Tables Vol C Tables 4.2.6.8 and 6.1.1.4'
N N 0.0061 0.0033 'International Tables Vol C Tables 4.2.6.8 and 6.1.1.4'
Na Na 0.0362 0.0249 'International Tables Vol C Tables 4.2.6.8 and 6.1.1.4'
Nb Nb -2.0727 0.6215 'International Tables Vol C Tables 4.2.6.8 and 6.1.1.4'
O O 0.0106 0.0060 'International Tables Vol C Tables 4.2.6.8 and 6.1.1.4'
Te Te -0.5308 1.6751 'International Tables Vol C Tables 4.2.6.8 and 6.1.1.4'

loop_
_geom_angle_atom_site_label_1
_geom_angle_atom_site_label_2
_geom_angle_atom_site_label_3
_geom_angle
_geom_angle_site_symmetry_1
_geom_angle_site_symmetry_3
_geom_angle_publ_flag
O1 Nb1 O1 136.8(5) 2_455 . ?
O1 Nb1 O30 75.2(3) 2_455 . ?
O1 Nb1 O30 75.2(3) . . ?
O1 Nb1 O30 75.2(3) 2_455 2_455 ?
O1 Nb1 O30 75.2(3) . 2_455 ?
O2 Nb1 O1 102.0(3) 2_455 2_455 ?
O2 Nb1 O1 102.7(3) 2_455 . ?
O2 Nb1 O1 101.9(3) . . ?
O2 Nb1 O1 102.7(3) . 2_455 ?
O2 Nb1 O2 109.1(5) 2_455 . ?
O2 Nb1 O30 171.6(3) . 2_455 ?
O2 Nb1 O30 79.4(3) . . ?
O2 Nb1 O30 79.4(3) 2_455 2_455 ?
O2 Nb1 O30 171.6(3) 2_455 . ?
O30 Nb1 O30 92.2(4) . 2_455 ?
Nb3 Nb2 Nb7 73.84(4) . . ?
Nb4 Nb2 Nb3 71.69(3) . . ?
Nb4 Nb2 Nb6 125.51(4) . . ?
Nb4 Nb2 Nb7 138.94(4) . . ?
Nb4 Nb2 Nb8 70.91(3) . . ?
Nb6 Nb2 Nb3 138.25(4) . . ?
Nb6 Nb2 Nb7 71.22(4) . . ?
Nb6 Nb2 Nb8 70.31(3) . . ?
Nb8 Nb2 Nb3 142.43(4) . . ?
Nb8 Nb2 Nb7 141.29(4) . . ?
O2 Nb2 Nb3 84.85(19) 2_455 . ?
O2 Nb2 Nb4 71.00(19) 2_455 . ?
O2 Nb2 Nb6 69.79(19) 2_455 . ?
O2 Nb2 Nb7 84.4(2) 2_455 . ?
O2 Nb2 Nb8 86.4(2) 2_455 . ?
O3 Nb2 Nb3 169.8(2) . . ?
O3 Nb2 Nb4 104.1(2) . . ?
O3 Nb2 Nb6 36.9(2) . . ?
O3 Nb2 Nb7 105.9(2) . . ?
O3 Nb2 Nb8 35.7(2) . . ?
O3 Nb2 O2 85.0(3) . 2_455 ?
O3 Nb2 O14 71.9(3) . . ?
O3 Nb2 O30 138.7(3) . 2_455 ?
O7 Nb2 Nb3 35.6(2) . . ?
O7 Nb2 Nb4 37.2(2) . . ?
O7 Nb2 Nb6 151.8(2) . . ?
O7 Nb2 Nb7 108.9(2) . . ?
O7 Nb2 Nb8 107.0(2) . . ?
O7 Nb2 O2 82.1(3) . 2_455 ?
O7 Nb2 O3 141.3(3) . . ?
O7 Nb2 O14 71.0(3) . . ?
O7 Nb2 O29 142.7(3) . . ?
O7 Nb2 O30 71.6(3) . 2_455 ?
O14 Nb2 Nb3 106.6(2) . . ?
O14 Nb2 Nb4 37.1(2) . . ?
O14 Nb2 Nb6 104.2(2) . . ?
O14 Nb2 Nb7 170.5(2) . . ?
O14 Nb2 Nb8 36.3(2) . . ?
O14 Nb2 O2 86.1(3) . 2_455 ?
O14 Nb2 O30 139.8(3) . 2_455 ?
O27 Nb2 Nb3 89.9(3) . . ?
O27 Nb2 Nb4 110.6(3) . . ?
O27 Nb2 Nb6 112.5(3) . . ?
O27 Nb2 Nb7 90.8(3) . . ?
O27 Nb2 Nb8 99.9(3) . . ?
O27 Nb2 O2 173.7(3) . 2_455 ?
O27 Nb2 O3 100.3(3) . . ?
O27 Nb2 O7 95.6(3) . . ?
O27 Nb2 O14 98.8(4) . . ?
O27 Nb2 O29 95.9(4) . . ?
O27 Nb2 O30 98.8(4) . 2_455 ?
O29 Nb2 Nb3 109.2(2) . . ?
O29 Nb2 Nb4 153.5(2) . . ?
O29 Nb2 Nb6 37.2(2) . . ?
O29 Nb2 Nb7 35.7(2) . . ?
O29 Nb2 Nb8 105.8(2) . . ?
O29 Nb2 O2 82.6(3) . 2_455 ?
O29 Nb2 O3 70.2(3) . . ?
O29 Nb2 O14 141.2(3) . . ?
O29 Nb2 O30 71.7(3) . 2_455 ?
O30 Nb2 Nb3 37.9(2) 2_455 . ?
O30 Nb2 Nb4 102.8(2) 2_455 . ?
O30 Nb2 Nb6 101.8(2) 2_455 . ?
O30 Nb2 Nb7 37.6(2) 2_455 . ?
O30 Nb2 Nb8 161.2(2) 2_455 . ?
O30 Nb2 O2 74.8(3) 2_455 2_455 ?
Nb7 Nb3 Nb2 121.99(4) 2_455 . ?
Nb7 Nb3 Nb10 60.64(3) 2_455 2_455 ?
Nb10 Nb3 Nb2 108.27(4) 2_455 . ?
O1 Nb3 Nb2 84.9(2) . . ?
O1 Nb3 Nb7 44.1(2) . 2_455 ?
O1 Nb3 Nb10 46.8(2) . 2_455 ?
O7 Nb3 Nb2 36.0(2) . . ?
O7 Nb3 Nb7 125.3(2) . 2_455 ?
O7 Nb3 Nb10 80.4(2) . 2_455 ?
O7 Nb3 O1 81.4(3) . . ?
O7 Nb3 O30 73.4(3) . 2_455 ?
O12 Nb3 Nb2 122.9(2) . . ?
O12 Nb3 Nb7 80.8(2) . 2_455 ?
O12 Nb3 Nb10 33.9(2) . 2_455 ?
O12 Nb3 O1 80.5(3) . . ?
O12 Nb3 O7 87.1(3) . . ?
O12 Nb3 O18 96.9(3) . . ?
O12 Nb3 O30 150.9(3) . 2_455 ?
O18 Nb3 Nb2 131.6(2) . . ?
O18 Nb3 Nb7 32.9(2) . 2_455 ?
O18 Nb3 Nb10 89.3(2) . 2_455 ?
O18 Nb3 O1 75.1(3) . . ?
O18 Nb3 O7 155.1(3) . . ?
O18 Nb3 O30 92.5(3) . 2_455 ?
O28 Nb3 Nb2 96.2(3) . . ?
O28 Nb3 Nb7 132.5(3) . 2_455 ?
O28 Nb3 Nb10 136.3(3) . 2_455 ?
O28 Nb3 O1 175.4(4) . . ?
O28 Nb3 O7 102.2(3) . . ?
O28 Nb3 O12 102.4(4) . . ?
O28 Nb3 O18 101.0(4) . . ?
O28 Nb3 O30 102.6(3) . 2_455 ?
O30 Nb3 Nb2 39.4(2) 2_455 . ?
O30 Nb3 Nb7 92.8(2) 2_455 2_455 ?
O30 Nb3 Nb10 119.4(2) 2_455 2_455 ?
O30 Nb3 O1 75.4(3) 2_455 . ?
O7 Nb4 Nb2 37.5(2) . . ?
O10 Nb4 Nb2 115.1(3) 2_455 . ?
O10 Nb4 O7 87.4(3) 2_455 . ?
O10 Nb4 O14 151.1(4) 2_455 . ?
O14 Nb4 Nb2 38.0(2) . . ?
O14 Nb4 O7 72.1(3) . . ?
O17 Nb4 Nb2 113.6(2) . . ?
O17 Nb4 O7 144.9(3) . . ?
O17 Nb4 O10 94.6(4) . 2_455 ?
O17 Nb4 O14 91.1(3) . . ?
O25 Nb4 Nb2 118.6(3) . . ?
O25 Nb4 O7 106.1(4) . . ?
O25 Nb4 O10 104.7(4) . 2_455 ?
O25 Nb4 O14 100.6(4) . . ?
O25 Nb4 O17 107.3(4) . . ?
O4 Nb5 Nb8 44.8(2) . . ?
O5 Nb5 Nb8 130.5(2) 2_455 . ?
O5 Nb5 O4 85.9(3) 2_455 . ?
O6 Nb5 Nb8 32.4(2) . . ?
O6 Nb5 O4 77.2(3) . . ?
O6 Nb5 O5 161.9(3) . 2_455 ?
O6 Nb5 O16 92.2(3) . . ?
O6 Nb5 O17 87.2(3) . . ?
O16 Nb5 Nb8 81.7(2) . . ?
O16 Nb5 O4 72.4(3) . . ?
O16 Nb5 O5 88.8(3) . 2_455 ?
O16 Nb5 O17 154.1(3) . . ?
O17 Nb5 Nb8 84.2(2) . . ?
O17 Nb5 O4 82.3(3) . . ?
O17 Nb5 O5 84.0(3) . 2_455 ?
O24 Nb5 Nb8 130.7(3) . . ?
O24 Nb5 O4 172.7(3) . . ?
O24 Nb5 O5 98.8(3) . 2_455 ?
O24 Nb5 O6 98.7(4) . . ?
O24 Nb5 O16 102.0(4) . . ?
O24 Nb5 O17 103.7(4) . . ?
O3 Nb6 Nb2 37.6(2) . . ?
O3 Nb6 O29 71.1(3) . . ?
O9 Nb6 Nb2 113.0(2) . . ?
O9 Nb6 O3 90.6(3) . . ?
O9 Nb6 O15 93.4(4) . . ?
O9 Nb6 O29 145.4(3) . . ?
O15 Nb6 Nb2 114.5(3) . . ?
O15 Nb6 O3 149.4(3) . . ?
O15 Nb6 O29 89.1(4) . . ?
O23 Nb6 Nb2 121.3(3) . . ?
O23 Nb6 O3 104.3(4) . . ?
O23 Nb6 O9 107.4(4) . . ?
O23 Nb6 O15 103.4(4) . . ?
O23 Nb6 O29 105.5(4) . . ?
O29 Nb6 Nb2 37.4(2) . . ?
Nb3 Nb7 Nb2 122.01(4) 2_455 . ?
Nb3 Nb7 Nb10 60.08(3) 2_455 . ?
Nb10 Nb7 Nb2 108.36(4) . . ?
O1 Nb7 Nb2 84.9(2) 2_455 . ?
O1 Nb7 Nb3 44.0(2) 2_455 2_455 ?
O1 Nb7 Nb10 46.4(2) 2_455 . ?
O11 Nb7 Nb2 122.6(3) . . ?
O11 Nb7 Nb3 80.6(3) . 2_455 ?
O11 Nb7 Nb10 33.8(3) . . ?
O11 Nb7 O1 80.1(3) . 2_455 ?
O11 Nb7 O18 96.7(4) . 2_455 ?
O11 Nb7 O29 86.9(4) . . ?
O11 Nb7 O30 150.4(4) . 2_455 ?
O18 Nb7 Nb2 131.8(2) 2_455 . ?
O18 Nb7 Nb3 32.6(2) 2_455 2_455 ?
O18 Nb7 Nb10 88.4(2) 2_455 . ?
O18 Nb7 O1 74.7(3) 2_455 2_455 ?
O18 Nb7 O29 155.9(3) 2_455 . ?
O18 Nb7 O30 92.8(3) 2_455 2_455 ?
O26 Nb7 Nb2 95.7(3) . . ?
O26 Nb7 Nb3 132.2(3) . 2_455 ?
O26 Nb7 Nb10 138.0(3) . . ?
O26 Nb7 O1 174.2(3) . 2_455 ?
O26 Nb7 O11 104.2(4) . . ?
O26 Nb7 O18 100.8(4) . 2_455 ?
O26 Nb7 O29 101.4(4) . . ?
O26 Nb7 O30 101.4(4) . 2_455 ?
O29 Nb7 Nb2 36.0(2) . . ?
O29 Nb7 Nb3 126.3(2) . 2_455 ?
O29 Nb7 Nb10 81.4(2) . . ?
O29 Nb7 O1 82.5(3) . 2_455 ?
O29 Nb7 O30 73.6(3) . 2_455 ?
O30 Nb7 Nb2 39.3(2) 2_455 . ?
O30 Nb7 Nb3 93.0(2) 2_455 2_455 ?
O30 Nb7 Nb10 119.1(2) 2_455 . ?
O30 Nb7 O1 75.5(3) 2_455 2_455 ?
Nb5 Nb8 Nb2 105.51(4) . . ?
Nb9 Nb8 Nb2 105.31(4) . . ?
Nb9 Nb8 Nb5 62.25(3) . . ?
O3 Nb8 Nb2 36.7(2) . . ?
O3 Nb8 Nb5 120.3(2) . . ?
O3 Nb8 Nb9 83.4(2) . . ?
O3 Nb8 O4 78.6(3) . . ?
O3 Nb8 O14 73.6(3) . . ?
O4 Nb8 Nb2 77.3(2) . . ?
O4 Nb8 Nb5 42.7(2) . . ?
O4 Nb8 Nb9 42.6(2) . . ?
O6 Nb8 Nb2 123.4(2) . . ?
O6 Nb8 Nb5 33.0(2) . . ?
O6 Nb8 Nb9 86.2(2) . . ?
O6 Nb8 O3 151.4(3) . . ?
O6 Nb8 O4 75.8(3) . . ?
O6 Nb8 O14 88.8(3) . . ?
O14 Nb8 Nb2 37.1(2) . . ?
O14 Nb8 Nb5 82.9(2) . . ?
O14 Nb8 Nb9 119.7(2) . . ?
O14 Nb8 O4 78.0(3) . . ?
O19 Nb8 Nb2 125.8(3) . . ?
O19 Nb8 Nb5 84.8(2) . . ?
O19 Nb8 Nb9 33.6(2) . . ?
O19 Nb8 O3 91.9(3) . . ?
O19 Nb8 O4 76.2(3) . . ?
O19 Nb8 O6 94.1(3) . . ?
O19 Nb8 O14 152.5(3) . . ?
O22 Nb8 Nb2 103.4(3) . . ?
O22 Nb8 Nb5 136.6(3) . . ?
O22 Nb8 Nb9 137.1(3) . . ?
O22 Nb8 O3 102.2(4) . . ?
O22 Nb8 O4 179.2(4) . . ?
O22 Nb8 O6 103.5(4) . . ?
O22 Nb8 O14 102.4(3) . . ?
O22 Nb8 O19 103.5(4) . . ?
Nb8 Nb9 K1 122.97(6) . . ?
O4 Nb9 Nb8 45.1(2) . . ?
O4 Nb9 K1 81.7(2) . . ?
O8 Nb9 Nb8 130.5(2) . . ?
O8 Nb9 O4 85.8(3) . . ?
O8 Nb9 K1 30.5(2) . . ?
O9 Nb9 Nb8 83.5(2) . . ?
O9 Nb9 O4 83.7(3) . . ?
O9 Nb9 O8 85.0(3) . . ?
O9 Nb9 K1 114.4(2) . . ?
O16 Nb9 Nb8 82.1(2) . . ?
O16 Nb9 O4 72.7(3) . . ?
O16 Nb9 O8 90.1(3) . . ?
O16 Nb9 O9 156.1(3) . . ?
O16 Nb9 K1 59.9(2) . . ?
O19 Nb9 Nb8 32.6(2) . . ?
O19 Nb9 O4 77.7(3) . . ?
O19 Nb9 O8 162.6(3) . . ?
O19 Nb9 O9 87.8(3) . . ?
O19 Nb9 O16 90.1(3) . . ?
O19 Nb9 K1 147.7(2) . . ?
O21 Nb9 Nb8 131.1(3) . . ?
O21 Nb9 O4 171.5(4) . . ?
O21 Nb9 O8 98.4(3) . . ?
O21 Nb9 O9 103.9(4) . . ?
O21 Nb9 O16 99.9(4) . . ?
O21 Nb9 O19 98.7(4) . . ?
O21 Nb9 K1 98.2(3) . . ?
Nb3 Nb10 Nb7 59.28(4) 2_455 . ?
Nb3 Nb10 K3 134.92(10) 2_455 . ?
Nb7 Nb10 K3 106.31(11) . . ?
O1 Nb10 Nb3 43.60(19) 2_455 2_455 ?
O1 Nb10 Nb7 43.41(19) 2_455 . ?
O1 Nb10 K3 149.3(2) 2_455 . ?
O10 Nb10 Nb3 83.3(3) . 2_455 ?
O10 Nb10 Nb7 127.8(3) . . ?
O10 Nb10 O1 84.4(3) . 2_455 ?
O10 Nb10 O11 158.2(4) . . ?
O10 Nb10 O12 88.1(3) . 2_455 ?
O10 Nb10 O15 93.2(4) . . ?
O10 Nb10 K3 125.8(3) . . ?
O11 Nb10 Nb3 78.1(2) . 2_455 ?
O11 Nb10 Nb7 31.0(2) . . ?
O11 Nb10 O1 74.3(3) . 2_455 ?
O11 Nb10 K3 75.9(3) . . ?
O12 Nb10 Nb3 31.2(2) 2_455 2_455 ?
O12 Nb10 Nb7 77.9(2) 2_455 . ?
O12 Nb10 O1 74.7(3) 2_455 2_455 ?
O12 Nb10 O11 81.9(3) 2_455 . ?
O12 Nb10 K3 108.4(2) 2_455 . ?
O15 Nb10 Nb3 125.7(3) . 2_455 ?
O15 Nb10 Nb7 82.9(3) . . ?
O15 Nb10 O1 82.1(3) . 2_455 ?
O15 Nb10 O11 88.6(4) . . ?
O15 Nb10 O12 156.6(3) . 2_455 ?
O15 Nb10 K3 89.7(3) . . ?
O20 Nb10 Nb3 132.8(3) . 2_455 ?
O20 Nb10 Nb7 130.6(3) . . ?
O20 Nb10 O1 173.1(4) . 2_455 ?
O20 Nb10 O10 101.3(4) . . ?
O20 Nb10 O11 99.6(4) . . ?
O20 Nb10 O12 101.5(4) . 2_455 ?
O20 Nb10 O15 101.1(4) . . ?
O20 Nb10 K3 26.1(3) . . ?
O5 Te1 O8 89.2(4) . . ?
O5 Te1 K1 45.6(3) . . ?
O8 Te1 K1 43.9(2) . . ?
O13 Te1 O5 98.5(4) . . ?
O13 Te1 O8 99.5(4) . . ?
O13 Te1 K1 107.5(3) . . ?
N1 Cu1 O27 92.4(4) . . ?
N1 Cu1 N2 84.5(6) . . ?
N2 Cu1 O27 94.0(4) . . ?
N3 Cu1 O27 91.1(4) . . ?
N3 Cu1 N1 94.7(5) . . ?
N3 Cu1 N2 174.9(5) . . ?
N4 Cu1 O27 89.9(4) . . ?
N4 Cu1 N1 177.7(4) . . ?
N4 Cu1 N2 94.9(6) . . ?
N4 Cu1 N3 85.7(5) . . ?
N5 Cu2 N5 180.0 . 5_465 ?
N5 Cu2 O33 170.4(13) . 5_465 ?
N5 Cu2 O33 9.6(13) 5_465 5_465 ?
N5 Cu2 O34 88.3(12) 5_465 5_465 ?
N5 Cu2 O34 91.7(12) . 5_465 ?
N8 Cu2 N5 84.4(16) 5_465 . ?
N8 Cu2 N5 84.4(16) . 5_465 ?
N8 Cu2 N5 95.6(16) . . ?
N8 Cu2 N5 95.6(16) 5_465 5_465 ?
N8 Cu2 N8 180.0 5_465 . ?
N8 Cu2 O33 87.0(12) 5_465 5_465 ?
N8 Cu2 O33 93.0(12) . 5_465 ?
N8 Cu2 O34 9.0(13) 5_465 5_465 ?
N8 Cu2 O34 171.0(13) . 5_465 ?
O33 Cu2 O34 99.9(7) 5_465 . ?
O33 Cu2 O34 99.9(7) . 5_465 ?
O33 Cu2 O34 80.1(7) . . ?
O33 Cu2 O34 80.1(7) 5_465 5_465 ?
O34 Cu2 O34 180.0 5_465 . ?
Nb1 O1 Nb3 110.1(3) . . ?
Nb1 O1 Nb7 109.8(4) . 2_455 ?
Nb1 O1 Nb10 150.8(4) . 2_455 ?
Nb3 O1 Nb7 91.8(3) . 2_455 ?
Nb3 O1 Nb10 89.6(3) . 2_455 ?
Nb7 O1 Nb10 90.1(3) 2_455 2_455 ?
Nb1 O2 Nb2 109.7(4) . 2_455 ?
H2WA O2W H2WB 102.4 . . ?
K3 O2W H2WA 111.6 . . ?
K3 O2W H2WB 111.4 . . ?
Nb6 O3 Nb2 105.5(4) . . ?
Nb8 O3 Nb2 107.7(4) . . ?
Nb8 O3 Nb6 137.7(4) . . ?
H3WA O3W H3WB 104.5 . . ?
K3 O3W H3WA 122.6 . . ?
K3 O3W H3WB 133.0 . . ?
Nb5 O4 Nb8 92.4(3) . . ?
Nb9 O4 Nb5 99.3(3) . . ?
Nb9 O4 Nb8 92.3(3) . . ?
H4WA O4W H4WB 107.0 . . ?
K3 O4W H4WA 110.3 . . ?
K3 O4W H4WB 103.3 . . ?
Nb5 O5 K1 126.3(3) 2_455 . ?
Te1 O5 Nb5 126.8(4) . 2_455 ?
Te1 O5 K1 104.3(3) . . ?
H5WA O5W H5WB 104.5 . . ?
H5WC O5W H5WD 104.5 . . ?
K2 O5W H5WA 109.5 . . ?
K2 O5W H5WB 109.4 . . ?
Na2 O5W H5WC 109.5 . . ?
Na2 O5W H5WD 109.4 . . ?
Nb8 O6 Nb5 114.6(4) . . ?
H6WA O6W H6WB 104.5 . . ?
K3 O6W H6WA 129.1 . . ?
K3 O6W H6WB 112.3 . . ?
Nb3 O7 Nb2 108.4(4) . . ?
Nb3 O7 Nb4 141.5(4) . . ?
Nb4 O7 Nb2 105.3(4) . . ?
H7WA O7W H7WB 109.1 . . ?
Nb9 O8 K1 126.2(4) . . ?
Te1 O8 Nb9 127.0(4) . . ?
Te1 O8 K1 106.1(3) . . ?
Nb6 O9 Nb9 143.5(5) . . ?
H9WA O9W H9WB 104.5 . . ?
Na2 O9W H9WA 131.9 . . ?
Na2 O9W H9WB 115.4 . . ?
Nb4 O10 Nb10 146.5(5) 2_455 . ?
H10A O10W H10B 104.5 . . ?
Nb7 O11 Nb10 115.2(4) . . ?
H11A O11W H11B 104.4 . . ?
H11C O11W H11D 104.4 . . ?
K2 O11W H11A 109.6 . . ?
K2 O11W H11B 109.1 . . ?
Na2 O11W H11C 109.6 . . ?
Na2 O11W H11D 109.1 . . ?
Nb3 O12 Nb10 114.9(4) . 2_455 ?
Nb4 O14 Nb2 104.9(4) . . ?
Nb4 O14 Nb8 138.3(4) . . ?
Nb8 O14 Nb2 106.7(4) . . ?
Nb6 O15 Nb10 145.9(5) . . ?
Nb5 O16 Nb9 115.4(4) . . ?
Nb4 O17 Nb5 142.9(4) . . ?
Nb3 O18 Nb7 114.5(4) . 2_455 ?
Nb8 O19 Nb9 113.8(4) . . ?
Nb10 O20 K3 136.0(5) . . ?
Nb2 O27 Cu1 151.3(5) . . ?
Nb6 O29 Nb2 105.4(4) . . ?
Nb7 O29 Nb2 108.3(4) . . ?
Nb7 O29 Nb6 139.3(4) . . ?
Nb2 O30 Nb1 96.1(3) 2_455 . ?
Nb3 O30 Nb1 99.2(3) 2_455 . ?
Nb3 O30 Nb2 102.7(3) 2_455 2_455 ?
Nb7 O30 Nb1 99.5(3) 2_455 . ?
Nb7 O30 Nb2 103.1(3) 2_455 2_455 ?
Nb7 O30 Nb3 146.1(4) 2_455 2_455 ?
H1A C1 H1B 108.3 . . ?
C2 C1 H1A 109.9 . . ?
C2 C1 H1B 109.9 . . ?
N1 C1 H1A 109.9 . . ?
N1 C1 H1B 109.9 . . ?
N1 C1 C2 109.1(12) . . ?
C1 C2 H2A 109.7 . . ?
C1 C2 H2B 109.7 . . ?
H2A C2 H2B 108.2 . . ?
N2 C2 C1 110.0(12) . . ?
N2 C2 H2A 109.7 . . ?
N2 C2 H2B 109.7 . . ?
H3A C3 H3B 108.4 . . ?
C4 C3 H3A 110.1 . . ?
C4 C3 H3B 110.1 . . ?
C4 C3 N3 107.9(12) . . ?
N3 C3 H3A 110.1 . . ?
N3 C3 H3B 110.1 . . ?
C3 C4 H4A 110.0 . . ?
C3 C4 H4B 110.0 . . ?
H4A C4 H4B 108.4 . . ?
N4 C4 C3 108.3(12) . . ?
N4 C4 H4A 110.0 . . ?
N4 C4 H4B 110.0 . . ?
H5A C5 H5B 106.9 . . ?
N5 C5 H5A 107.2 . . ?
N5 C5 H5B 107.2 . . ?
N5 C5 C15 120(3) . . ?
C15 C5 H5A 107.2 . . ?
C15 C5 H5B 107.2 . . ?
Cu1 N1 H1C 109.7 . . ?
Cu1 N1 H1D 109.7 . . ?
C1 N1 Cu1 109.8(10) . . ?
C1 N1 H1C 109.7 . . ?
C1 N1 H1D 109.7 . . ?
H1C N1 H1D 108.2 . . ?
Cu1 N2 H2C 110.8 . . ?
Cu1 N2 H2D 110.8 . . ?
C2 N2 Cu1 105.0(9) . . ?
C2 N2 H2C 110.8 . . ?
C2 N2 H2D 110.8 . . ?
H2C N2 H2D 108.8 . . ?
Cu1 N3 H3C 110.3 . . ?
Cu1 N3 H3D 110.3 . . ?
C3 N3 Cu1 107.3(9) . . ?
C3 N3 H3C 110.3 . . ?
C3 N3 H3D 110.3 . . ?
H3C N3 H3D 108.5 . . ?
Cu1 N4 H4C 110.0 . . ?
Cu1 N4 H4D 110.0 . . ?
C4 N4 Cu1 108.6(10) . . ?
C4 N4 H4C 110.0 . . ?
C4 N4 H4D 110.0 . . ?
H4C N4 H4D 108.4 . . ?
Cu2 N5 H5C 111.2 . . ?
Cu2 N5 H5D 111.2 . . ?
C5 N5 Cu2 103(3) . . ?
C5 N5 H5C 111.2 . . ?
C5 N5 H5D 111.2 . . ?
H5C N5 H5D 109.1 . . ?
Nb9 K1 Nb9 125.82(19) 2_455 . ?
Te1 K1 Nb9 87.04(13) . 2_455 ?
Te1 K1 Nb9 87.04(13) 2_455 . ?
Te1 K1 Nb9 53.07(7) 2_455 2_455 ?
Te1 K1 Nb9 53.07(7) . . ?
Te1 K1 Te1 88.47(18) . 2_455 ?
O5 K1 Nb9 83.1(2) . . ?
O5 K1 Nb9 66.30(19) 2_455 . ?
O5 K1 Nb9 66.30(19) . 2_455 ?
O5 K1 Nb9 83.1(2) 2_455 2_455 ?
O5 K1 Te1 30.08(18) . . ?
O5 K1 Te1 92.5(3) . 2_455 ?
O5 K1 Te1 92.5(3) 2_455 . ?
O5 K1 Te1 30.08(18) 2_455 2_455 ?
O5 K1 O5 109.9(4) 2_455 . ?
O8 K1 Nb9 111.4(3) . 2_455 ?
O8 K1 Nb9 23.32(18) . . ?
O8 K1 Nb9 23.31(18) 2_455 2_455 ?
O8 K1 Nb9 111.4(3) 2_455 . ?
O8 K1 Te1 29.95(19) . . ?
O8 K1 Te1 29.95(19) 2_455 2_455 ?
O8 K1 Te1 89.7(3) 2_455 . ?
O8 K1 Te1 89.7(3) . 2_455 ?
O8 K1 O5 78.8(3) . 2_455 ?
O8 K1 O5 59.8(3) . . ?
O8 K1 O5 59.8(3) 2_455 2_455 ?
O8 K1 O5 78.8(3) 2_455 . ?
O8 K1 O8 105.1(4) . 2_455 ?
O5W K2 H5WA 18.2 . . ?
O5W K2 H5WB 18.2 . . ?
O5W K2 O10W 47.89(7) . . ?
O5W K2 H11A 89.3 . . ?
O5W K2 H11B 104.6 . . ?
O5W K2 H32A 91.53(13) . 5_455 ?
O5W K2 H32B 80.21(12) . 5_455 ?
O5W K2 O31 124.7(6) . . ?
H5WA K2 H5WB 30.4 . . ?
H5WA K2 H11A 71.5 . . ?
H5WA K2 H11B 90.5 . . ?
H5WB K2 H11A 93.3 . . ?
H5WB K2 H11B 98.7 . . ?
O10W K2 H5WA 42.8 . . ?
O10W K2 H5WB 66.1 . . ?
O10W K2 H11A 79.7 . . ?
O10W K2 H11B 111.6 . . ?
O10W K2 H32A 98.71(13) . 5_455 ?
O10W K2 H32B 113.18(15) . 5_455 ?
O10W K2 O31 77.0(5) . . ?
O11W K2 O5W 106.9(6) . . ?
O11W K2 H5WA 89.7 . . ?
O11W K2 H5WB 107.2 . . ?
O11W K2 O10W 98.2(6) . . ?
O11W K2 H11A 19.7 . . ?
O11W K2 H11B 19.8 . . ?
O11W K2 H32A 160.6(6) . 5_455 ?
O11W K2 H32B 140.8(6) . 5_455 ?
O11W K2 O31 73.1(8) . . ?
H11A K2 H11B 32.9 . . ?
O32 K2 O5W 73.39(12) 5_455 . ?
O32 K2 H5WA 91.5 5_455 . ?
O32 K2 H5WB 68.5 5_455 . ?
O32 K2 O10W 92.31(14) 5_455 . ?
O32 K2 O11W 165.9(6) 5_455 . ?
O32 K2 H11A 161.8 5_455 . ?
O32 K2 H11B 146.1 5_455 . ?
O32 K2 H32A 20.06(4) 5_455 5_455 ?
O32 K2 H32B 25.19(4) 5_455 5_455 ?
O32 K2 O31 118.8(5) 5_455 . ?
H32A K2 H32B 35.3 5_455 5_455 ?
O31 K2 H5WA 114.5 . . ?
O31 K2 H5WB 142.9 . . ?
O31 K2 H11A 75.5 . . ?
O31 K2 H11B 90.7 . . ?
Nb10 K3 H2WA 73.2 . . ?
Nb10 K3 H2WB 51.3 . . ?
Nb10 K3 H3WA 115.7 . . ?
Nb10 K3 H3WB 97.0 . . ?
Nb10 K3 H6WA 170.2 . . ?
Nb10 K3 H6WB 149.8 . . ?
O2W K3 Nb10 67.7(2) . . ?
O2W K3 H2WA 16.5 . . ?
O2W K3 H2WB 16.5 . . ?
O2W K3 H3WA 104.9 . . ?
O2W K3 H3WB 115.9 . . ?
O2W K3 O4W 129.0(3) . . ?
O2W K3 H6WA 109.2 . . ?
O2W K3 H6WB 82.9 . . ?
O2W K3 O20 85.4(3) . . ?
H2WA K3 H2WB 27.5 . . ?
H2WA K3 H3WA 117.3 . . ?
H2WA K3 H3WB 131.8 . . ?
H2WA K3 H6WA 101.2 . . ?
H2WA K3 H6WB 76.6 . . ?
H2WB K3 H3WA 108.5 . . ?
H2WB K3 H3WB 112.0 . . ?
H2WB K3 H6WA 125.7 . . ?
H2WB K3 H6WB 99.4 . . ?
O3W K3 Nb10 105.8(3) . . ?
O3W K3 O2W 111.4(4) . . ?
O3W K3 H2WA 126.0 . . ?
O3W K3 H2WB 111.0 . . ?
O3W K3 H3WA 14.1 . . ?
O3W K3 H3WB 11.8 . . ?
O3W K3 O4W 96.7(3) . . ?
O3W K3 H6WA 84.0 . . ?
O3W K3 H6WB 90.6 . . ?
O3W K3 O20 97.6(4) . . ?
H3WA K3 H3WB 26.0 . . ?
H3WA K3 H6WA 73.9 . . ?
H3WA K3 H6WB 77.2 . . ?
H3WB K3 H6WA 92.7 . . ?
H3WB K3 H6WB 101.9 . . ?
O4W K3 Nb10 64.09(19) . . ?
O4W K3 H2WA 126.3 . . ?
O4W K3 H2WB 114.0 . . ?
O4W K3 H3WA 109.9 . . ?
O4W K3 H3WB 85.7 . . ?
O4W K3 H6WA 115.5 . . ?
O4W K3 H6WB 140.2 . . ?
O6W K3 Nb10 165.9(4) . . ?
O6W K3 O2W 98.5(4) . . ?
O6W K3 H2WA 92.8 . . ?
O6W K3 H2WB 115.0 . . ?
O6W K3 O3W 81.2(4) . . ?
O6W K3 H3WA 69.2 . . ?
O6W K3 H3WB 91.4 . . ?
O6W K3 O4W 128.1(4) . . ?
O6W K3 H6WA 12.7 . . ?
O6W K3 H6WB 16.2 . . ?
O6W K3 O20 176.1(5) . . ?
H6WA K3 H6WB 26.5 . . ?
O20 K3 Nb10 17.9(2) . . ?
O20 K3 H2WA 90.9 . . ?
O20 K3 H2WB 68.9 . . ?
O20 K3 H3WA 110.0 . . ?
O20 K3 H3WB 87.0 . . ?
O20 K3 O4W 48.3(3) . . ?
O20 K3 H6WA 163.8 . . ?
O20 K3 H6WB 167.5 . . ?
H8WA O8W H8WB 104.3 . . ?
Cu2 N8 H8A 110.9 . . ?
Cu2 N8 H8B 110.9 . . ?
H8A N8 H8B 108.9 . . ?
C15 N8 Cu2 104(2) . . ?
C15 N8 H8A 110.9 . . ?
C15 N8 H8B 110.9 . . ?
C5 C15 H15A 109.2 . . ?
C5 C15 H15B 109.2 . . ?
N8 C15 C5 112(2) . . ?
N8 C15 H15A 109.2 . . ?
N8 C15 H15B 109.2 . . ?
H15A C15 H15B 107.9 . . ?
H1W O1W H1W 123.7 . 2_455 ?
K2 O32 H32A 110.6 5_455 . ?
K2 O32 H32B 84.7 5_455 . ?
H32A O32 H32B 104.5 . . ?
O5W Na2 H5WC 18.2 . . ?
O5W Na2 H5WD 18.2 . . ?
O5W Na2 O9W 115.5(4) . . ?
O5W Na2 O10W 47.89(7) . . ?
O5W Na2 H11C 89.3 . . ?
O5W Na2 H11D 104.6 . . ?
O5W Na2 H32A 91.53(13) . 5_455 ?
O5W Na2 H32B 80.21(12) . 5_455 ?
H5WC Na2 H5WD 30.4 . . ?
H5WC Na2 H11C 71.5 . . ?
H5WC Na2 H11D 90.5 . . ?
H5WD Na2 H11C 93.3 . . ?
H5WD Na2 H11D 98.7 . . ?
O9W Na2 H5WC 112.8 . . ?
O9W Na2 H5WD 132.5 . . ?
O9W Na2 O10W 70.2(4) . . ?
O9W Na2 H11C 96.5 . . ?
O9W Na2 H11D 114.2 . . ?
O10W Na2 H5WC 42.8 . . ?
O10W Na2 H5WD 66.1 . . ?
O10W Na2 H11C 79.7 . . ?
O10W Na2 H11D 111.6 . . ?
O10W Na2 H32A 98.71(13) . 5_455 ?
O10W Na2 H32B 113.18(15) . 5_455 ?
O11W Na2 O5W 106.9(6) . . ?
O11W Na2 H5WC 89.7 . . ?
O11W Na2 H5WD 107.2 . . ?
O11W Na2 O9W 96.4(7) . . ?
O11W Na2 O10W 98.2(6) . . ?
O11W Na2 H11C 19.7 . . ?
O11W Na2 H11D 19.8 . . ?
O11W Na2 H32A 160.6(6) . 5_455 ?
O11W Na2 H32B 140.8(6) . 5_455 ?
H11C Na2 H11D 32.9 . . ?
O32 Na2 O5W 73.39(12) 5_455 . ?
O32 Na2 H5WC 91.5 5_455 . ?
O32 Na2 H5WD 68.5 5_455 . ?
O32 Na2 O9W 96.0(4) 5_455 . ?
O32 Na2 O10W 92.31(14) 5_455 . ?
O32 Na2 O11W 165.9(6) 5_455 . ?
O32 Na2 H11C 161.8 5_455 . ?
O32 Na2 H11D 146.1 5_455 . ?
O32 Na2 H32A 20.06(4) 5_455 5_455 ?
O32 Na2 H32B 25.19(4) 5_455 5_455 ?
H32A Na2 H32B 35.3 5_455 5_455 ?
Cu2 O33 H33A 107.3 . . ?
Cu2 O33 H33B 111.1 . . ?
H33A O33 H33B 104.7 . . ?
Cu2 O34 H34A 115.6 . . ?
Cu2 O34 H34B 136.4 . . ?
H34A O34 H34B 98.4 . . ?
K2 O31 H31A 109.3 . . ?
K2 O31 H31B 109.3 . . ?
H31A O31 H31B 104.5 . . ?

loop_
_geom_bond_atom_site_label_1
_geom_bond_atom_site_label_2
_geom_bond_distance
_geom_bond_site_symmetry_2
_geom_bond_publ_flag
Nb1 O1 1.934(8) . ?
Nb1 O1 1.933(8) 2_455 ?
Nb1 O2 1.827(8) . ?
Nb1 O2 1.827(8) 2_455 ?
Nb1 O30 2.436(8) . ?
Nb1 O30 2.436(8) 2_455 ?
Nb2 Nb3 3.3511(14) . ?
Nb2 Nb4 3.2889(16) . ?
Nb2 Nb6 3.2959(15) . ?
Nb2 Nb7 3.3531(15) . ?
Nb2 Nb8 3.3333(16) . ?
Nb2 O2 2.358(8) 2_455 ?
Nb2 O3 2.089(8) . ?
Nb2 O7 2.076(8) . ?
Nb2 O14 2.097(8) . ?
Nb2 O27 1.731(8) . ?
Nb2 O29 2.076(9) . ?
Nb2 O30 2.180(8) 2_455 ?
Nb3 Nb7 3.2958(17) 2_455 ?
Nb3 Nb10 3.3228(15) 2_455 ?
Nb3 O1 2.292(8) . ?
Nb3 O7 2.056(8) . ?
Nb3 O12 1.899(8) . ?
Nb3 O18 1.950(8) . ?
Nb3 O28 1.760(8) . ?
Nb3 O30 2.110(8) 2_455 ?
Nb4 O7 2.063(8) . ?
Nb4 O10 1.921(9) 2_455 ?
Nb4 O14 2.052(8) . ?
Nb4 O17 1.908(8) . ?
Nb4 O25 1.761(8) . ?
Nb5 Nb8 3.2819(15) . ?
Nb5 O4 2.229(8) . ?
Nb5 O5 2.043(8) 2_455 ?
Nb5 O6 1.968(8) . ?
Nb5 O16 1.998(8) . ?
Nb5 O17 2.015(8) . ?
Nb5 O24 1.766(8) . ?
Nb6 O3 2.052(8) . ?
Nb6 O9 1.905(9) . ?
Nb6 O15 1.907(9) . ?
Nb6 O23 1.764(8) . ?
Nb6 O29 2.067(8) . ?
Nb7 Nb10 3.3412(15) . ?
Nb7 O1 2.296(8) 2_455 ?
Nb7 O11 1.903(9) . ?
Nb7 O18 1.969(8) 2_455 ?
Nb7 O26 1.787(9) . ?
Nb7 O29 2.061(9) . ?
Nb7 O30 2.100(8) 2_455 ?
Nb8 Nb9 3.2644(14) . ?
Nb8 O3 2.040(9) . ?
Nb8 O4 2.315(8) . ?
Nb8 O6 1.932(8) . ?
Nb8 O14 2.059(8) . ?
Nb8 O19 1.920(8) . ?
Nb8 O22 1.781(8) . ?
Nb9 O4 2.212(8) . ?
Nb9 O8 2.032(8) . ?
Nb9 O9 2.013(9) . ?
Nb9 O16 2.004(8) . ?
Nb9 O19 1.977(8) . ?
Nb9 O21 1.773(8) . ?
Nb9 K1 4.144(4) . ?
Nb10 O1 2.421(8) 2_455 ?
Nb10 O10 1.956(9) . ?
Nb10 O11 2.054(9) . ?
Nb10 O12 2.042(8) 2_455 ?
Nb10 O15 1.959(9) . ?
Nb10 O20 1.751(9) . ?
Nb10 K3 3.960(6) . ?
Te1 O5 1.866(8) . ?
Te1 O8 1.875(8) . ?
Te1 O13 1.821(8) . ?
Te1 K1 3.609(6) . ?
Cu1 O27 2.302(8) . ?
Cu1 N1 2.036(11) . ?
Cu1 N2 2.043(13) . ?
Cu1 N3 1.999(11) . ?
Cu1 N4 1.992(11) . ?
Cu2 N5 1.93(4) . ?
Cu2 N5 1.93(4) 5_465 ?
Cu2 N8 1.92(4) 5_465 ?
Cu2 N8 1.92(4) . ?
Cu2 O33 2.05(2) 5_465 ?
Cu2 O33 2.05(2) . ?
Cu2 O34 2.09(2) 5_465 ?
Cu2 O34 2.09(2) . ?
O2W H2WA 0.8957 . ?
O2W H2WB 0.8956 . ?
O2W K3 2.485(11) . ?
O3W H3WA 0.8505 . ?
O3W H3WB 0.8498 . ?
O3W K3 2.389(12) . ?
O4W H4WA 0.9520 . ?
O4W H4WB 0.9484 . ?
O4W K3 3.385(11) . ?
O5 K1 2.663(10) . ?
O5W H5WA 0.8500 . ?
O5W H5WB 0.8500 . ?
O5W H5WC 0.8500 . ?
O5W H5WD 0.8500 . ?
O5W K2 2.149(3) . ?
O5W Na2 2.149(3) . ?
O6W H6WA 0.8494 . ?
O6W H6WB 0.8498 . ?
O6W K3 2.386(11) . ?
O7W H7WA 0.8530 . ?
O7W H7WB 0.8503 . ?
O8 K1 2.607(9) . ?
O9W H9WA 0.8696 . ?
O9W H9WB 0.8699 . ?
O9W Na2 2.347(15) . ?
O10W H10A 0.8503 . ?
O10W H10B 0.8497 . ?
O10W K2 2.584(3) . ?
O10W Na2 2.584(3) . ?
O11W H11A 0.8499 . ?
O11W H11B 0.8501 . ?
O11W H11C 0.8499 . ?
O11W H11D 0.8501 . ?
O11W K2 1.949(19) . ?
O11W Na2 1.949(19) . ?
O20 K3 2.508(11) . ?
C1 H1A 0.9900 . ?
C1 H1B 0.9900 . ?
C1 C2 1.49(2) . ?
C1 N1 1.475(18) . ?
C2 H2A 0.9900 . ?
C2 H2B 0.9900 . ?
C2 N2 1.47(2) . ?
C3 H3A 0.9900 . ?
C3 H3B 0.9900 . ?
C3 C4 1.50(2) . ?
C3 N3 1.500(19) . ?
C4 H4A 0.9900 . ?
C4 H4B 0.9900 . ?
C4 N4 1.45(2) . ?
C5 H5A 0.9900 . ?
C5 H5B 0.9900 . ?
C5 N5 1.41(4) . ?
C5 C15 1.52(4) . ?
N1 H1C 0.9100 . ?
N1 H1D 0.9100 . ?
N2 H2C 0.9100 . ?
N2 H2D 0.9100 . ?
N3 H3C 0.9100 . ?
N3 H3D 0.9100 . ?
N4 H4C 0.9100 . ?
N4 H4D 0.9100 . ?
N5 H5C 0.9100 . ?
N5 H5D 0.9100 . ?
K2 H5WA 2.5614 . ?
K2 H5WB 2.5608 . ?
K2 H11A 2.3737 . ?
K2 H11B 2.3676 . ?
K2 O32 1.922(3) 5_455 ?
K2 H32A 2.373(3) 5_455 ?
K2 H32B 2.035(3) 5_455 ?
K2 O31 3.16(3) . ?
K3 H2WA 2.9361 . ?
K3 H2WB 2.9327 . ?
K3 H3WA 2.9358 . ?
K3 H3WB 3.0327 . ?
K3 H6WA 2.9957 . ?
K3 H6WB 2.8209 . ?
O8W H8WA 0.8524 . ?
O8W H8WB 0.8506 . ?
N8 H8A 0.9100 . ?
N8 H8B 0.9100 . ?
N8 C15 1.47(3) . ?
C15 H15A 0.9900 . ?
C15 H15B 0.9900 . ?
O1W H1W 0.85(8) 2_455 ?
O1W H1W 0.8492 . ?
O32 H32A 0.8700 . ?
O32 H32B 0.8701 . ?
Na2 H5WC 2.5614 . ?
Na2 H5WD 2.5608 . ?
Na2 H11C 2.3737 . ?
Na2 H11D 2.3676 . ?
O33 H33A 0.8522 . ?
O33 H33B 0.8525 . ?
O34 H34A 0.9472 . ?
O34 H34B 0.9285 . ?
O31 H31A 0.8701 . ?
O31 H31B 0.8696 . ?

loop_
_geom_torsion_atom_site_label_1
_geom_torsion_atom_site_label_2
_geom_torsion_atom_site_label_3
_geom_torsion_atom_site_label_4
_geom_torsion
_geom_torsion_site_symmetry_1
_geom_torsion_site_symmetry_2
_geom_torsion_site_symmetry_3
_geom_torsion_site_symmetry_4
_geom_torsion_publ_flag
Nb2 Nb3 O12 Nb10 72.9(4) . . . 2_455 ?
Nb3 Nb2 O27 Cu1 146.3(10) . . . . ?
Nb3 Nb10 O20 K3 -107.4(6) 2_455 . . . ?
Nb4 Nb2 O27 Cu1 -143.3(9) . . . . ?
Nb6 Nb2 O27 Cu1 2.6(11) . . . . ?
Nb7 Nb2 O27 Cu1 72.5(10) . . . . ?
Nb7 Nb3 O12 Nb10 -49.4(3) 2_455 . . 2_455 ?
Nb7 Nb10 O20 K3 -24.5(9) . . . . ?
Nb8 Nb2 O27 Cu1 -70.1(10) . . . . ?
Cu2 N8 C15 C5 21(3) . . . . ?
O1 Nb1 O2 Nb2 -72.8(4) . . . 2_455 ?
O1 Nb1 O2 Nb2 71.5(4) 2_455 . . 2_455 ?
O1 Nb3 O12 Nb10 -4.7(4) . . . 2_455 ?
O2 Nb1 O2 Nb2 179.1(5) 2_455 . . 2_455 ?
O3 Nb2 O27 Cu1 -33.9(10) . . . . ?
O5 Te1 O8 Nb9 177.3(5) . . . . ?
O5 Te1 O8 K1 6.9(4) . . . . ?
O7 Nb2 O27 Cu1 -178.5(10) . . . . ?
O7 Nb3 O12 Nb10 77.1(4) . . . 2_455 ?
O8 Te1 O5 Nb5 -169.3(5) . . . 2_455 ?
O8 Te1 O5 K1 -6.7(4) . . . . ?
O10 Nb10 O20 K3 161.2(6) . . . . ?
O11 Nb10 O20 K3 -24.8(7) . . . . ?
O12 Nb10 O20 K3 -108.4(7) 2_455 . . . ?
O13 Te1 O5 Nb5 91.2(5) . . . 2_455 ?
O13 Te1 O5 K1 -106.2(4) . . . . ?
O13 Te1 O8 Nb9 -84.1(5) . . . . ?
O13 Te1 O8 K1 105.4(4) . . . . ?
O14 Nb2 O27 Cu1 -106.9(10) . . . . ?
O15 Nb10 O20 K3 65.6(7) . . . . ?
O18 Nb3 O12 Nb10 -78.2(4) . . . 2_455 ?
O28 Nb3 O12 Nb10 178.9(4) . . . 2_455 ?
O29 Nb2 O27 Cu1 37.1(10) . . . . ?
O30 Nb1 O2 Nb2 -0.6(3) . . . 2_455 ?
O30 Nb2 O27 Cu1 109.4(10) 2_455 . . . ?
O30 Nb3 O12 Nb10 29.8(9) 2_455 . . 2_455 ?
C1 C2 N2 Cu1 -46.4(13) . . . . ?
C2 C1 N1 Cu1 -27.8(14) . . . . ?
C3 C4 N4 Cu1 -40.1(13) . . . . ?
C4 C3 N3 Cu1 -38.4(13) . . . . ?
N1 C1 C2 N2 50.3(17) . . . . ?
N3 C3 C4 N4 52.3(15) . . . . ?
N5 C5 C15 N8 -25(4) . . . . ?
K1 Te1 O5 Nb5 -162.6(7) . . . 2_455 ?
K1 Te1 O8 Nb9 170.4(7) . . . . ?
C15 C5 N5 Cu2 14(4) . . . . ?
